data_4327700
loop_
_publ_author_name
'Georgii I. Nikonov'
'Alexander J. Blake'
'Philip Mountford'

_publ_contact_author
;
 Dr P Mountford
 Department of Chemistry
 University of Nottingham
 Nottingham
 NG7 2RD
;
_publ_contact_author_email Philip.Mountford@nott.ac.uk
_publ_contact_author_fax '+44 115 951 3563'
_publ_contact_author_phone '+44 115 951 3513'
_publ_section_title
;
 Mononuclear Amido and Binuclear Imido Zirconium Complexes Supported by
 Dibenzotetraaza[14]annulene Ligands. X-ray Structure of
 [(Me4taa)Zr(\m-NR)2Zr(NHR)2] (R = Butor 2,6-C6H3Me2)
;
_journal_name_full 'Inorganic Chemistry'
_journal_page_first 1107
_journal_page_last 1112
_journal_paper_doi 10.1021/ic961209+
_journal_volume 36
_journal_year 1997
_chemical_compound_source
;
Reaction of Me4taaH2 + [(Bu-tHN)2Zr(mu-NBu-t)2Zr(NHBu-t)2]
;
_chemical_formula_moiety ' C38 H60 Zr2 N8 , ( C7 H8 )'
_chemical_formula_sum 'C45 H68 N8 Zr2'
_chemical_formula_weight 903.51
_chemical_name_systematic
;
 [(Me4taa)Zr(mu-NBu-t)2Zr(NHBu-t)2] . C7H8
;
_space_group_IT_number 62
_symmetry_cell_setting orthorhombic
_symmetry_space_group_name_Hall '-P 2ac 2n'
_symmetry_space_group_name_H-M 'P n m a'
_atom_sites_solution_hydrogens geom
_atom_sites_solution_primary SIR92
_audit_creation_date 96-08-14
_audit_creation_method CRYSTALS
_cell_angle_alpha 90.0
_cell_angle_beta 90.0
_cell_angle_gamma 90.0
_cell_formula_units_Z 4.00
_cell_length_a 19.286(7)
_cell_length_b 12.662(6)
_cell_length_c 18.260(8)
_cell_measurement_reflns_used 13
_cell_measurement_temperature 150(1)
_cell_measurement_theta_max 14.5
_cell_measurement_theta_min 12.5
_cell_volume 4459(3)
_computing_cell_refinement 'STADI4 (Stoe & Cie 1995a)'
_computing_data_collection 'STADI4 (Stoe & Cie 1995a)'
_computing_data_reduction
;
X-RED (Stoe & Cie, 1995b)
CRYSTALS (Watkin et al, 1996)
;
_computing_molecular_graphics 'CAMERON (Watkin, Prout and Pearce, 1996)'
_computing_publication_material 'CRYSTALS (Watkin et al, 1996)'
_computing_structure_refinement 'CRYSTALS (Watkin et al, 1996)'
_computing_structure_solution 'SIR92 (Altomare, et al, 1994)'
_diffrn_ambient_temperature 150(1)
_diffrn_measurement_device 'STOE STADI4 4-circle-diffractometer D092'
_diffrn_measurement_method \w-\q
_diffrn_radiation_collimation '0.8 mm'
_diffrn_radiation_detector 'NaI(Tl) scintillation counter'
_diffrn_radiation_monochromator 'planar graphite'
_diffrn_radiation_polarisn_norm 90.0
_diffrn_radiation_source 'fine-focus sealed tube'
_diffrn_radiation_type 'Mo K\a'
_diffrn_radiation_wavelength 0.71073
_diffrn_reflns_av_R_equivalents 0.02
_diffrn_reflns_av_sigmaI/netI 0.04209
_diffrn_reflns_limit_h_max 22
_diffrn_reflns_limit_h_min 0
_diffrn_reflns_limit_k_max 15
_diffrn_reflns_limit_k_min -2
_diffrn_reflns_limit_l_max 21
_diffrn_reflns_limit_l_min 0
_diffrn_reflns_number 5401
_diffrn_reflns_theta_max 25.00
_diffrn_reflns_theta_min 2.50
_diffrn_standards_decay_% 2.7
_diffrn_standards_interval_time 60
_diffrn_standards_number 3
_exptl_absorpt_coefficient_mu 0.510
_exptl_absorpt_correction_T_max 0.8109
_exptl_absorpt_correction_T_min 0.7006
_exptl_absorpt_correction_type 'psi scans'
_exptl_absorpt_process_details
;
 Mu * R used = 0.14   
 Psi Scan Reflexions used:
    2   3  -1 
    4   7  -2 
   -6  -9   5 
    7  13  -6 
;
_exptl_crystal_colour yellow
_exptl_crystal_density_diffrn 1.346
_exptl_crystal_description ' rocky tablet '
_exptl_crystal_F_000 1896
_exptl_crystal_size_max 0.75
_exptl_crystal_size_mid 0.75
_exptl_crystal_size_min 0.45
_refine_diff_density_max 0.84
_refine_diff_density_min -0.69
_refine_ls_extinction_method 'none required'
_refine_ls_goodness_of_fit_obs 0.9519
_refine_ls_hydrogen_treatment 'riding model'
_refine_ls_matrix_type full
_refine_ls_number_parameters 281
_refine_ls_number_reflns 3240
_refine_ls_number_restraints 0
_refine_ls_R_factor_obs 0.0441
_refine_ls_shift/esd_max 0.024343
_refine_ls_structure_factor_coef F
_refine_ls_weighting_scheme 'Chebychev polynomial'
_refine_ls_wR_factor_obs 0.0434
_reflns_limit_h_max 22
_reflns_limit_h_min 0
_reflns_limit_k_max 15
_reflns_limit_k_min 0
_reflns_limit_l_max 21
_reflns_limit_l_min 0
_reflns_number_observed 3240
_reflns_number_total 3797
_reflns_observed_criterion >2.00\s(I)
_cod_data_source_file ic9612092B_1.cif
_cod_data_source_block COMPOUND6_toluene_adduct
_cod_depositor_comments
;
The following automatic conversions were performed:

'_atom_sites_solution_hydrogens' value 'Geometric' was changed to
'geom'.

Automatic conversion script
Id: cif_fix_values 6452 2018-10-05 10:23:21Z andrius 
;
_cod_original_cell_volume 4459
_cod_original_sg_symbol_H-M 'P n m a '
_cod_original_formula_sum ' C45 H68 Zr2 N8 '
_cod_database_code 4327700

loop_
_symmetry_equiv_pos_as_xyz
x,y,z
-x,-y,-z
-x+1/2,y+1/2,z+1/2
x+1/2,-y+1/2,-z+1/2
x,-y+1/2,z
-x,y+1/2,-z
-x+1/2,-y,z+1/2
x+1/2,y,-z+1/2

loop_
_atom_site_aniso_label
_atom_site_aniso_U_11
_atom_site_aniso_U_22
_atom_site_aniso_U_33
_atom_site_aniso_U_23
_atom_site_aniso_U_13
_atom_site_aniso_U_12
Zr1 0.0100(2) 0.0090(2) 0.0122(2) 0.0000 0.0005(2) 0.0000
Zr2 0.0104(2) 0.0165(2) 0.0156(2) 0.0000 -0.0002(2) 0.0000
N1 0.015(1) 0.010(1) 0.026(1) -0.000(1) -0.001(1) -0.003(1)
N2 0.015(2) 0.034(3) 0.020(2) 0.0000 -0.002(2) 0.0000
N3 0.020(3) 0.105(6) 0.022(3) 0.0000 0.006(2) 0.0000
N4 0.015(1) 0.010(1) 0.016(1) -0.002(1) 0.001(1) -0.000(1)
N5 0.012(1) 0.013(2) 0.015(1) 0.001(1) 0.001(1) 0.001(1)
C1 0.015(2) 0.014(2) 0.033(2) -0.002(2) -0.002(1) -0.002(1)
C2 0.033(2) 0.019(2) 0.042(2) 0.009(2) -0.010(2) -0.008(2)
C3 0.032(2) 0.022(2) 0.044(2) -0.011(2) 0.007(2) -0.015(2)
C4 0.019(2) 0.021(2) 0.052(3) 0.004(2) -0.004(2) -0.003(2)
C5 0.024(3) 0.031(3) 0.016(3) 0.0000 -0.006(2) 0.0000
C6 0.063(3) 0.050(3) 0.034(2) -0.008(2) -0.010(2) -0.017(3)
C7 0.031(4) 0.079(6) 0.025(3) 0.0000 0.002(3) 0.0000
C8 0.021(3) 0.032(3) 0.021(3) 0.0000 0.007(2) 0.0000
C9 0.039(4) 0.090(6) 0.031(3) 0.0000 0.020(3) 0.0000
C10 0.091(5) 0.049(4) 0.059(3) 0.009(3) -0.015(3) -0.033(3)
C11 0.022(2) 0.018(2) 0.027(2) -0.002(1) 0.004(1) 0.005(2)
C12 0.014(2) 0.012(2) 0.020(2) -0.003(1) 0.002(1) -0.004(1)
C13 0.018(2) 0.011(2) 0.020(2) -0.002(1) -0.001(1) -0.002(1)
C14 0.012(2) 0.009(2) 0.021(2) -0.002(1) -0.002(1) 0.002(1)
C15 0.022(2) 0.021(2) 0.027(2) 0.000(2) 0.000(1) -0.006(2)
C16 0.010(2) 0.014(2) 0.022(2) 0.001(1) 0.002(1) 0.003(1)
C17 0.026(2) 0.018(2) 0.017(2) -0.006(1) 0.003(1) -0.001(2)
C18 0.030(2) 0.029(2) 0.016(2) -0.004(2) 0.002(2) -0.002(2)
C19 0.011(2) 0.012(2) 0.016(2) 0.001(1) -0.002(1) -0.002(1)
C20 0.021(2) 0.016(2) 0.024(2) -0.002(1) 0.001(1) -0.002(2)
C21 0.019(2) 0.028(2) 0.018(2) -0.005(2) 0.003(1) 0.002(2)
C101 0.022(3) 0.014(3) 0.035(3) 0.0000 -0.002(2) 0.0000
C102 0.025(3) 0.015(3) 0.035(3) 0.0000 -0.005(2) 0.0000
C103 0.030(3) 0.022(3) 0.081(6) 0.0000 0.003(3) 0.0000
C104 0.065(5) 0.016(3) 0.059(5) 0.0000 0.026(4) 0.0000
C105 0.070(5) 0.021(3) 0.030(3) 0.0000 0.001(3) 0.0000
C106 0.040(3) 0.012(3) 0.032(3) 0.0000 -0.010(3) 0.0000
C107 0.034(3) 0.025(3) 0.039(3) 0.0000 0.005(3) 0.0000

loop_
_atom_site_label
_atom_site_fract_x
_atom_site_fract_y
_atom_site_fract_z
_atom_site_U_iso_or_equiv
_atom_site_occupancy
_atom_site_thermal_displace_type
Zr1 0.76263(2) 0.2500 0.01648(2) 0.0103 1.0000 Uani
Zr2 0.59924(2) 0.2500 0.00553(2) 0.0139 1.0000 Uani
N1 0.6783(1) 0.1421(2) 0.0084(2) 0.0152 1.0000 Uani
N2 0.5350(2) 0.250000(7) -0.0862(2) 0.0217 1.0000 Uani
N3 0.5311(3) 0.250000(7) 0.0928(3) 0.0348 1.0000 Uani
N4 0.8308(1) 0.1485(2) -0.0546(1) 0.0135 1.0000 Uani
N5 0.8152(1) 0.3517(2) 0.1007(1) 0.0130 1.0000 Uani
C1 0.6647(2) 0.0264(3) 0.0045(2) 0.0188 1.0000 Uani
C2 0.6912(2) -0.0303(3) 0.0723(2) 0.0278 1.0000 Uani
C3 0.6977(2) -0.0221(3) -0.0636(2) 0.0265 1.0000 Uani
C4 0.5860(2) 0.0065(3) 0.0002(3) 0.0270 1.0000 Uani
C5 0.5393(3) 0.2500 -0.1660(3) 0.0222 1.0000 Uani
C6 0.5039(3) 0.1518(4) -0.1972(3) 0.0444 1.0000 Uani
C7 0.6158(3) 0.250000(7) -0.1868(3) 0.0394 1.0000 Uani
C8 0.5231(3) 0.2500 0.1717(3) 0.0234 1.0000 Uani
C9 0.4470(4) 0.250000(7) 0.1910(4) 0.0422 1.0000 Uani
C10 0.5573(4) 0.3467(5) 0.2040(3) 0.0575 1.0000 Uani
C11 0.9163(2) 0.0186(3) -0.1012(2) 0.0210 1.0000 Uani
C12 0.8737(2) 0.0683(3) -0.0403(2) 0.0141 1.0000 Uani
C13 0.8834(2) 0.0285(3) 0.0296(2) 0.0157 1.0000 Uani
C14 0.8581(2) 0.4336(3) 0.0967(2) 0.0126 1.0000 Uani
C15 0.8851(2) 0.4865(3) 0.1646(2) 0.0225 1.0000 Uani
C16 0.8216(2) 0.1939(3) -0.1246(2) 0.0142 1.0000 Uani
C17 0.8067(2) 0.1400(3) -0.1894(2) 0.0192 1.0000 Uani
C18 0.7936(2) 0.1955(3) -0.2531(2) 0.0239 1.0000 Uani
C19 0.7920(2) 0.3059(3) 0.1672(2) 0.0128 1.0000 Uani
C20 0.7649(2) 0.3598(3) 0.2274(2) 0.0197 1.0000 Uani
C21 0.7407(2) 0.3048(3) 0.2876(2) 0.0211 1.0000 Uani
C101 0.9542(3) -0.2500 -0.0317(3) 0.0222 1.0000 Uani
C102 0.8836(3) -0.250000(7) -0.0483(3) 0.0234 1.0000 Uani
C103 0.8347(3) -0.250000(7) 0.0055(4) 0.0378 1.0000 Uani
C104 0.8530(4) -0.250000(7) 0.0784(4) 0.0371 1.0000 Uani
C105 0.9242(4) -0.250000(7) 0.0958(3) 0.0355 1.0000 Uani
C106 0.9731(3) -0.250000(7) 0.0424(3) 0.0241 1.0000 Uani
C107 1.0076(3) -0.250000(7) -0.0899(3) 0.0317 1.0000 Uani
H2 0.4873(2) 0.250000(7) -0.0713(2) 0.0279 1.0000 Uiso
H3 0.4852(3) 0.250000(7) 0.0726(3) 0.0561 1.0000 Uiso
H21 0.6821(2) -0.1045(3) 0.0680(2) 0.0388 1.0000 Uiso
H22 0.7402(2) -0.0191(3) 0.0772(2) 0.0388 1.0000 Uiso
H23 0.6679(2) -0.0030(3) 0.1147(2) 0.0388 1.0000 Uiso
H31 0.6891(2) -0.0967(3) -0.0647(2) 0.0427 1.0000 Uiso
H32 0.7468(2) -0.0096(3) -0.0628(2) 0.0427 1.0000 Uiso
H33 0.6780(2) 0.0102(3) -0.1064(2) 0.0427 1.0000 Uiso
H41 0.5764(2) -0.0678(3) -0.0020(3) 0.0348 1.0000 Uiso
H42 0.5685(2) 0.0401(3) -0.0431(3) 0.0348 1.0000 Uiso
H43 0.5639(2) 0.0364(3) 0.0425(3) 0.0348 1.0000 Uiso
H61 0.5079(3) 0.1527(4) -0.2496(3) 0.0607 1.0000 Uiso
H62 0.5257(3) 0.0892(4) -0.1783(3) 0.0607 1.0000 Uiso
H63 0.4558(3) 0.1520(4) -0.1837(3) 0.0607 1.0000 Uiso
H71 0.6207(3) 0.250000(7) -0.2391(3) 0.0465 1.0000 Uiso
H72 0.6375(3) 0.311907(7) -0.1669(3) 0.0465 1.0000 Uiso
H91 0.4422(4) 0.250000(7) 0.2433(4) 0.0619 1.0000 Uiso
H92 0.4252(4) 0.188093(7) 0.1711(4) 0.0619 1.0000 Uiso
H101 0.5521(4) 0.3461(5) 0.2563(3) 0.0865 1.0000 Uiso
H102 0.6057(4) 0.3467(5) 0.1918(3) 0.0865 1.0000 Uiso
H103 0.5358(4) 0.4089(5) 0.1844(3) 0.0865 1.0000 Uiso
H111 0.9053(2) 0.0523(3) -0.1468(2) 0.0281 1.0000 Uiso
H112 0.9647(2) 0.0277(3) -0.0908(2) 0.0281 1.0000 Uiso
H113 0.9058(2) -0.0553(3) -0.1044(2) 0.0281 1.0000 Uiso
H131 0.8907(2) -0.0380(3) 0.0537(2) 0.0197 1.0000 Uiso
H151 0.8741(2) 0.5604(3) 0.1640(2) 0.0345 1.0000 Uiso
H152 0.9345(2) 0.4777(3) 0.1669(2) 0.0345 1.0000 Uiso
H153 0.8641(2) 0.4540(3) 0.2067(2) 0.0345 1.0000 Uiso
H171 0.8052(2) 0.0642(3) -0.1892(2) 0.0291 1.0000 Uiso
H181 0.7846(2) 0.1578(3) -0.2977(2) 0.0308 1.0000 Uiso
H201 0.7622(2) 0.4355(3) 0.2264(2) 0.0248 1.0000 Uiso
H211 0.7243(2) 0.3426(3) 0.3298(2) 0.0278 1.0000 Uiso
H1021 0.8697(3) -0.250000(7) -0.0988(3) 0.0286 1.0000 Uiso
H1031 0.7865(3) -0.250000(7) -0.0076(4) 0.0412 1.0000 Uiso
H1041 0.8189(4) -0.250000(7) 0.1167(4) 0.0407 1.0000 Uiso
H1051 0.9388(4) -0.250000(7) 0.1461(3) 0.0486 1.0000 Uiso
H1061 1.0213(3) -0.250000(7) 0.0556(3) 0.0330 1.0000 Uiso
H1071 1.0526(3) -0.250000(7) -0.0675(3) 0.0405 1.0000 Uiso
H1072 1.0026(3) -0.311907(7) -0.1198(3) 0.0405 1.0000 Uiso

loop_
_atom_type_symbol
_atom_type_scat_dispersion_real
_atom_type_scat_dispersion_imag
_atom_type_scat_Cromer_Mann_a1
_atom_type_scat_Cromer_Mann_b1
_atom_type_scat_Cromer_Mann_a2
_atom_type_scat_Cromer_Mann_b2
_atom_type_scat_Cromer_Mann_a3
_atom_type_scat_Cromer_Mann_b3
_atom_type_scat_Cromer_Mann_a4
_atom_type_scat_Cromer_Mann_b4
_atom_type_scat_Cromer_Mann_c
_atom_type_scat_source
'C   ' 0.0020 0.0020 2.3100 20.8439 1.0200 10.2075 1.5886 0.5687 0.8650 51.6512 0.2156 International_Tables_Vol_IV_Table_2.2B
'H   ' 0.0000 0.0000 0.4930 10.5109 0.3229 26.1257 0.1402 3.1424 0.0408 57.7997 0.0030 International_Tables_Vol_IV_Table_2.2B
'N   ' 0.0040 0.0030 12.2126 0.0057 3.1322 9.8933 2.0125 28.9975 1.1663 0.5826 -11.5290 International_Tables_Vol_IV_Table_2.2B
'Zr  ' -2.9650 0.5600 17.8765 1.2762 10.9480 11.9160 5.4173 0.1176 3.6572 87.6627 2.0693 International_Tables_Vol_IV_Table_2.2B

loop_
_geom_angle_atom_site_label_1
_geom_angle_site_symmetry_1
_geom_angle_atom_site_label_2
_geom_angle_atom_site_label_3
_geom_angle_site_symmetry_3
_geom_angle
_geom_angle_publ_flag
Zr2 . Zr1 N1 . 39.95(8) no
Zr2 . Zr1 N1 5_555 39.95(8) no
N1 . Zr1 N1 5_555 79.8(2) no
Zr2 . Zr1 N4 . 123.12(7) no
N1 . Zr1 N4 . 92.3(1) no
N1 5_555 Zr1 N4 . 140.6(1) no
Zr2 . Zr1 N4 5_555 123.12(7) no
N1 . Zr1 N4 5_555 140.6(1) no
N1 5_555 Zr1 N4 5_555 92.3(1) no
N4 . Zr1 N4 5_555 69.7(1) no
Zr2 . Zr1 N5 . 119.58(7) no
N1 . Zr1 N5 . 139.4(1) no
N1 5_555 Zr1 N5 . 91.4(1) no
N4 . Zr1 N5 . 117.3(1) no
N4 5_555 Zr1 N5 . 78.7(1) no
Zr2 . Zr1 N5 5_555 119.58(7) no
N1 . Zr1 N5 5_555 91.4(1) no
N1 5_555 Zr1 N5 5_555 139.4(1) no
N4 . Zr1 N5 5_555 78.7(1) no
N4 5_555 Zr1 N5 5_555 117.3(1) no
N5 . Zr1 N5 5_555 69.9(1) no
Zr1 . Zr2 N1 . 41.86(8) no
Zr1 . Zr2 N1 5_555 41.86(8) no
N1 . Zr2 N1 5_555 83.7(2) no
Zr1 . Zr2 N2 . 130.1(1) no
N1 . Zr2 N2 . 117.6(1) no
N1 5_555 Zr2 N2 . 117.6(1) no
Zr1 . Zr2 N3 . 125.9(2) no
N1 . Zr2 N3 . 117.0(1) no
N1 5_555 Zr2 N3 . 117.0(1) no
N2 . Zr2 N3 . 104.0(2) no
Zr1 . N1 Zr2 . 98.2(1) no
Zr1 . N1 C1 . 140.2(2) no
Zr2 . N1 C1 . 121.6(2) no
Zr2 . N2 C5 . 140.3(4) no
Zr2 . N3 C8 . 146.6(4) no
Zr1 . N4 C12 . 133.1(2) no
Zr1 . N4 C16 . 102.5(2) no
C12 . N4 C16 . 124.3(3) no
Zr1 . N5 C14 . 133.6(2) no
Zr1 . N5 C19 . 102.0(2) no
C14 . N5 C19 . 124.3(3) no
N1 . C1 C2 . 111.5(3) no
N1 . C1 C3 . 111.2(3) no
C2 . C1 C3 . 109.5(3) no
N1 . C1 C4 . 109.7(3) no
C2 . C1 C4 . 107.2(3) no
C3 . C1 C4 . 107.7(3) no
N2 . C5 C6 . 110.3(3) no
N2 . C5 C6 5_555 110.3(3) no
C6 . C5 C6 5_555 108.9(5) no
N2 . C5 C7 . 107.6(4) no
C6 . C5 C7 . 109.9(3) no
C6 5_555 C5 C7 . 109.9(3) no
N3 . C8 C9 . 109.6(5) no
N3 . C8 C10 . 110.0(3) no
C9 . C8 C10 . 109.5(4) no
N3 . C8 C10 5_555 110.0(3) no
C9 . C8 C10 5_555 109.5(4) no
C10 . C8 C10 5_555 108.2(6) no
N4 . C12 C11 . 120.5(3) no
N4 . C12 C13 . 122.7(3) no
C11 . C12 C13 . 116.8(3) no
C12 . C13 C14 5_555 129.3(3) no
N5 . C14 C13 5_555 122.1(3) no
N5 . C14 C15 . 121.2(3) no
C13 5_555 C14 C15 . 116.6(3) no
N4 . C16 C16 5_555 114.0(2) no
N4 . C16 C17 . 126.4(3) no
C16 5_555 C16 C17 . 119.3(2) no
C16 . C17 C18 . 120.2(4) no
C17 . C18 C18 5_555 120.6(2) no
N5 . C19 C19 5_555 114.2(2) no
N5 . C19 C20 . 126.3(3) no
C19 5_555 C19 C20 . 119.3(2) no
C19 . C20 C21 . 120.4(3) no
C20 . C21 C21 5_555 120.3(2) no
C102 . C101 C106 . 117.6(5) no
C102 . C101 C107 . 121.6(5) no
C106 . C101 C107 . 120.8(5) no
C101 . C102 C103 . 121.3(6) no
C102 . C103 C104 . 121.3(6) no
C103 . C104 C105 . 117.9(6) no
C104 . C105 C106 . 121.0(6) no
C101 . C106 C105 . 120.9(6) no

loop_
_geom_bond_atom_site_label_1
_geom_bond_atom_site_label_2
_geom_bond_site_symmetry_2
_geom_bond_distance
_geom_bond_publ_flag
Zr1 Zr2 . 3.1575(6) yes
Zr1 N1 . 2.129(3) yes
Zr1 N1 5_555 2.129(3) yes
Zr1 N4 . 2.250(3) yes
Zr1 N4 5_555 2.250(3) yes
Zr1 N5 . 2.248(3) yes
Zr1 N5 5_555 2.248(3) yes
Zr2 N1 . 2.048(3) yes
Zr2 N1 5_555 2.048(3) yes
Zr2 N2 . 2.082(4) yes
Zr2 N3 . 2.065(5) yes
N1 C1 . 1.490(4) yes
N2 C5 . 1.461(6) yes
N3 C8 . 1.448(7) yes
N4 C12 . 1.336(4) yes
N4 C16 . 1.412(4) yes
N5 C14 . 1.328(4) yes
N5 C19 . 1.418(4) yes
C1 C2 . 1.520(5) yes
C1 C3 . 1.526(5) yes
C1 C4 . 1.541(5) yes
C5 C6 . 1.529(6) yes
C5 C6 5_555 1.529(6) yes
C5 C7 . 1.523(8) yes
C8 C9 . 1.510(8) yes
C8 C10 . 1.511(6) yes
C8 C10 5_555 1.511(6) yes
C11 C12 . 1.519(5) yes
C12 C13 . 1.385(5) yes
C13 C14 5_555 1.403(5) yes
C14 C15 . 1.503(5) yes
C16 C16 5_555 1.420(7) yes
C16 C17 . 1.397(5) yes
C17 C18 . 1.383(5) yes
C18 C18 5_555 1.379(8) yes
C19 C19 5_555 1.416(7) yes
C19 C20 . 1.396(5) yes
C20 C21 . 1.382(5) yes
C21 C21 5_555 1.388(8) yes
C101 C102 . 1.395(8) yes
C101 C106 . 1.401(8) yes
C101 C107 . 1.479(8) yes
C102 C103 . 1.362(9) yes
C103 C104 . 1.38(1) yes
C104 C105 . 1.41(1) yes
C105 C106 . 1.357(9) yes
